data_4319879
loop_
_publ_author_name
'Tim J. Brunker'
'Tony Hascall'
'Andrew R. Cowley'
'Leigh H. Rees'
'Dermot O'Hare'

_publ_contact_author
;
Prof. Dermot O'Hare
Inorganic Chemistry Laboratory
University of Oxford
South Parks Rd.
Oxford
OX1 3QR
;
_publ_contact_author_email 'dermot.ohare@chem.ox.ac.uk '
_publ_contact_author_fax ' +44 1865 272 690 '
_publ_contact_author_phone ' +44 1865 272 658 '
_publ_section_title
;
 Variable Coordination Modes of
 Hydrotris(3-isopropyl-4-bromopyrazolyl)borate (Tp') in Fe(II), Mn(II),
 Cr(II), and Cr(III) Complexes: Formation of MTp'Cl (M = Fe and Mn),
 Structural Isomerism in CrTp'2, and the Observation of Tp'- as an
 Uncoordinated Anion
;
_journal_name_full 'Inorganic Chemistry'
_journal_page_first 3170
_journal_page_last 3176
_journal_paper_doi 10.1021/ic010125k
_journal_volume 40
_journal_year 2001
_chemical_compound_source
;
         ?
;
_chemical_formula_moiety ' C72 H93 B3 Br9 Cr1 N18'
_chemical_formula_sum 'C72 H93 B3 Br9 Cr N18'
_chemical_formula_weight 2014.23
_chemical_melting_point ?
_chemical_name_systematic
;
         ?
;
_space_group_IT_number 2
_symmetry_cell_setting triclinic
_symmetry_space_group_name_Hall '-P 1'
_symmetry_space_group_name_H-M 'P -1'
_atom_sites_solution_hydrogens geom
_atom_sites_solution_primary direct
_atom_sites_solution_secondary difmap
_audit_conform_dict_location ftp://ftp.iucr.org/cifdics/cif_core.dic
_audit_conform_dict_name cif_core.dic
_audit_conform_dict_version 2.1
_audit_creation_date 2001-01-24T16:53:36-00:00
_audit_creation_method 'WinGX routine CIF_UPDATE'
_cell_angle_alpha 86.300(3)
_cell_angle_beta 81.231(3)
_cell_angle_gamma 62.911(2)
_cell_formula_units_Z 2
_cell_length_a 12.5760(10)
_cell_length_b 12.7600(10)
_cell_length_c 29.9640(10)
_cell_measurement_reflns_used 20247
_cell_measurement_temperature 150
_cell_measurement_theta_max 23.5
_cell_measurement_theta_min 0
_cell_volume 4230.7(5)
_computing_cell_refinement
;
         DIP2000 software 'DENZO' (Otwinowski & Minor, 1996)
;
_computing_data_collection
;
         DIP2000 software 'Xpress' (MAC Science, 1989)
;
_computing_data_reduction
;
         DIP2000 software 'DENZO' (Otwinowski & Minor, 1996)
;
_computing_molecular_graphics
;
  CAMERON (Watkin, Prout & Pearce,  1996)
;
_computing_publication_material
;
         CRYSTALS Issue 10 (Watkin, Prout, Carruthers & Betteridge, 1996)
;
_computing_structure_refinement
;
         CRYSTALS Issue 10 (Watkin, Prout, Carruthers & Betteridge, 1996)
;
_computing_structure_solution 'SIR92 (Giacovazzo et al, 1992)'
_diffrn_ambient_temperature 150
_diffrn_measurement_device_type
;
         Enraf-nonius DIP2000
;
_diffrn_measurement_method \w
_diffrn_radiation_monochromator graphite
_diffrn_radiation_type 'Mo K\a'
_diffrn_radiation_wavelength 0.71069
_diffrn_reflns_av_R_equivalents 0.041
_diffrn_reflns_number 20247
_diffrn_reflns_theta_max 23.5
_diffrn_reflns_theta_min 0
_exptl_absorpt_coefficient_mu 4.44
_exptl_absorpt_correction_T_max 0.17
_exptl_absorpt_correction_T_min 0.17
_exptl_absorpt_correction_type multi-scan
_exptl_crystal_colour ' pale orange'
_exptl_crystal_density_diffrn 1.58
_exptl_crystal_density_meas ?
_exptl_crystal_description ' block'
_exptl_crystal_F_000 2004.33
_exptl_crystal_size_max 0.4
_exptl_crystal_size_mid 0.4
_exptl_crystal_size_min 0.4
_refine_diff_density_max 0.97
_refine_diff_density_min -0.89
_refine_ls_extinction_method None
_refine_ls_goodness_of_fit_ref 1.11
_refine_ls_hydrogen_treatment noref
_refine_ls_matrix_type full
_refine_ls_number_parameters 953
_refine_ls_number_reflns 8452
_refine_ls_R_factor_gt 0.054
_refine_ls_shift/su_max 0.701E-3
_refine_ls_structure_factor_coef F
_refine_ls_weighting_details
;
Chebychev polynomial with 4 parameters, Carruthers & Watkin , 1979,
  6.96     4.01     6.38     2.37
;
_refine_ls_weighting_scheme calc
_refine_ls_wR_factor_ref 0.0426
_reflns_number_gt 8452
_reflns_number_total 11270
_reflns_threshold_expression >3.00\s(I)
_cod_data_source_file ic010125k_1.cif
_cod_data_source_block arc8b
_cod_depositor_comments
;
The following automatic conversions were performed:

'_chemical_melting_point' value 'not measured' was changed to '?' -
the value is undefined or not given.

Automatic conversion script
Id: cif_fix_values 1569 2011-02-09 13:29:24Z adriana 

The following automatic conversions were performed:

'_symmetry_cell_setting' value 'Triclinic' changed to 'triclinic'
according to the built-in table from CIF Core dictionary named
'cif_core.dic' version 2.4.1 from 2010-06-29.

Automatic conversion script
Id: cif_fix_values 1646 2011-03-28 12:23:43Z adriana 

The following automatic conversions were performed:

'_exptl_crystal_density_meas' value 'not measured' was changed to '?'
- the value is perceived as not measured.

Automatic conversion script
Id: cif_fix_values 3008 2015-01-20 13:52:24Z robertas 
;
_cod_original_cell_volume 4230.7
_cod_original_formula_sum ' C72 H93 B3 Br9 Cr1 N18'
_cod_database_code 4319879

loop_
_symmetry_equiv_pos_as_xyz
x,y,z
-x,-y,-z

loop_
_atom_site_label
_atom_site_fract_x
_atom_site_fract_y
_atom_site_fract_z
_atom_site_U_iso_or_equiv
_atom_site_adp_type
_atom_site_occupancy
Cr1 0.5 0 0.5 0.0275 Uani 1
Cr2 0 0 0 0.0296 Uani 1
Br1 0.86498(5) -0.23128(5) 0.63092(2) 0.0552 Uani 1
Br2 0.21198(4) -0.26527(4) 0.524969(19) 0.0442 Uani 1
Br3 0.15778(6) 0.46974(4) 0.59169(2) 0.0597 Uani 1
Br4 0.16985(5) 0.22322(5) 0.12951(2) 0.0556 Uani 1
Br5 0.27277(5) -0.50782(5) 0.04011(3) 0.0657 Uani 1
Br6 -0.51218(4) 0.12220(6) 0.08673(2) 0.056 Uani 1
Br7 1.06046(5) 0.00921(6) 0.24748(2) 0.0573 Uani 1
Br8 0.31572(6) 0.33789(5) 0.19521(3) 0.0794 Uani 1
N11 0.6017(3) -0.0665(3) 0.55118(13) 0.0322 Uani 1
N12 0.5370(3) -0.0652(3) 0.59242(13) 0.0314 Uani 1
N21 0.3996(3) -0.0811(3) 0.52513(13) 0.0336 Uani 1
N22 0.3584(3) -0.0755(3) 0.57021(13) 0.0312 Uani 1
N31 0.3883(3) 0.1460(3) 0.53968(12) 0.0292 Uani 1
N32 0.3495(3) 0.1194(3) 0.58265(13) 0.0319 Uani 1
N41 0.0416(3) 0.0717(3) 0.05060(13) 0.0323 Uani 1
N42 0.0242(3) 0.0269(3) 0.09272(13) 0.0345 Uani 1
N51 0.0699(3) -0.1596(3) 0.02970(13) 0.0353 Uani 1
N52 0.0455(3) -0.1702(3) 0.07529(14) 0.0367 Uani 1
N61 -0.1638(3) 0.0402(3) 0.03805(13) 0.035 Uani 1
N62 -0.1560(3) 0.0016(3) 0.08205(13) 0.0352 Uani 1
N71 0.8537(4) -0.1502(3) 0.29734(14) 0.0415 Uani 1
N72 0.7765(3) -0.0633(3) 0.27324(13) 0.0358 Uani 1
N81 0.5469(4) 0.1665(4) 0.28489(15) 0.0507 Uani 1
N82 0.5676(4) 0.0763(3) 0.25758(14) 0.0379 Uani 1
C11 0.7213(4) -0.1203(4) 0.55681(17) 0.0349 Uani 1
C12 0.7270(4) -0.1532(4) 0.60229(17) 0.0401 Uani 1
C13 0.6118(4) -0.1167(4) 0.62336(15) 0.0321 Uani 1
C14 0.8199(4) -0.1283(4) 0.51905(16) 0.0341 Uani 1
C15 0.9166(4) -0.2555(5) 0.50641(19) 0.048 Uani 1
C16 0.8795(4) -0.0573(4) 0.53235(19) 0.044 Uani 1
C21 0.3576(4) -0.1429(4) 0.50520(15) 0.0304 Uani 1
C22 0.2904(4) -0.1775(4) 0.53767(17) 0.0344 Uani 1
C23 0.2900(4) -0.1349(4) 0.57904(16) 0.0327 Uani 1
C24 0.2256(5) -0.1383(5) 0.62458(18) 0.0497 Uani 1
C25 0.0901(5) -0.0656(6) 0.62530(19) 0.0628 Uani 1
C26 0.2557(9) -0.2665(8) 0.6392(3) 0.1024 Uani 1
C31 0.3328(4) 0.2659(4) 0.53540(16) 0.0341 Uani 1
C32 0.2595(4) 0.3113(4) 0.57585(18) 0.0404 Uani 1
C33 0.2730(4) 0.2186(4) 0.60539(16) 0.0351 Uani 1
C34 0.3602(4) 0.3292(4) 0.49403(17) 0.0394 Uani 1
C35 0.2528(5) 0.4081(4) 0.47059(19) 0.0483 Uani 1
C36 0.4201(5) 0.4024(4) 0.5080(2) 0.0512 Uani 1
C41 0.0916(4) 0.1441(4) 0.05504(17) 0.0361 Uani 1
C42 0.1077(4) 0.1415(4) 0.10007(17) 0.0407 Uani 1
C43 0.0639(4) 0.0705(5) 0.12268(16) 0.0415 Uani 1
C44 0.1138(4) 0.2185(4) 0.01715(18) 0.0425 Uani 1
C45 0.0335(5) 0.3502(5) 0.0274(2) 0.0574 Uani 1
C46 0.2451(5) 0.1968(5) 0.0075(2) 0.0513 Uani 1
C51 0.1437(4) -0.2669(4) 0.01287(17) 0.0367 Uani 1
C52 0.1681(4) -0.3455(4) 0.04734(19) 0.0416 Uani 1
C53 0.1065(4) -0.2853(4) 0.08760(19) 0.0428 Uani 1
C54 0.1057(6) -0.3240(5) 0.1357(2) 0.0622 Uani 1
C55 0.0830(8) -0.4317(7) 0.1436(3) 0.0959 Uani 1
C56 0.2230(8) -0.3453(7) 0.1507(3) 0.0876 Uani 1
C61 -0.2843(4) 0.0877(4) 0.03204(17) 0.0339 Uani 1
C62 -0.3466(4) 0.0758(4) 0.07246(17) 0.0399 Uani 1
C63 -0.2679(4) 0.0239(4) 0.10250(16) 0.0377 Uani 1
C64 -0.3270(4) 0.1489(4) -0.01141(17) 0.0397 Uani 1
C65 -0.4132(5) 0.2790(5) -0.0017(2) 0.053 Uani 1
C66 -0.3940(5) 0.0944(5) -0.03411(19) 0.052 Uani 1
C71 0.9558(4) -0.1418(4) 0.29266(17) 0.0414 Uani 1
C72 0.9448(5) -0.0464(4) 0.26356(17) 0.0422 Uani 1
C73 0.8301(5) 0.0008(4) 0.25236(16) 0.0411 Uani 1
C74 1.0629(5) -0.2205(5) 0.3151(2) 0.0509 Uani 1
C75 1.0329(6) -0.2873(6) 0.3545(3) 0.0772 Uani 1
C76 1.1632(7) -0.3044(6) 0.2809(3) 0.0858 Uani 1
C81 0.4617(5) 0.2644(4) 0.26798(17) 0.0419 Uani 1
C82 0.4310(4) 0.2345(4) 0.23035(19) 0.0453 Uani 1
C83 0.4986(4) 0.1144(5) 0.22416(18) 0.0464 Uani 1
C84 0.4181(5) 0.3838(5) 0.2890(2) 0.0552 Uani 1
C85 0.3861(7) 0.3843(5) 0.3396(2) 0.0753 Uani 1
C86 0.5084(8) 0.4309(6) 0.2753(2) 0.0789 Uani 1
C201 0.8071(7) 0.5616(6) 0.2565(3) 0.0793 Uani 1
C202 0.9041(8) 0.5589(6) 0.2717(3) 0.076 Uani 1
C203 1.0073(6) 0.4539(6) 0.2738(3) 0.0721 Uani 1
C204 1.0089(6) 0.3524(6) 0.2629(2) 0.0731 Uani 1
C205 0.9104(8) 0.3545(6) 0.2486(4) 0.0998 Uani 1
C206 0.8093(7) 0.4586(7) 0.2448(4) 0.1022 Uani 1
C211 0.7890(7) 0.3758(11) 0.1281(3) 0.1033 Uani 1
C212 0.7120(10) 0.4521(8) 0.0992(3) 0.103 Uani 1
C213 0.6070(8) 0.4438(7) 0.0946(3) 0.0963 Uani 1
C214 0.5816(9) 0.3676(9) 0.1211(4) 0.1078 Uani 1
C215 0.6557(11) 0.2936(8) 0.1501(3) 0.1035 Uani 1
C216 0.7595(8) 0.2979(9) 0.1536(3) 0.1104 Uani 1
C221 0.4950(10) -0.2584(11) 0.3396(4) 0.1092 Uani 1
C222 0.4930(10) -0.3459(9) 0.3717(4) 0.1257 Uani 1
C223 0.3743(12) -0.3252(9) 0.3966(3) 0.1027 Uani 1
C224 0.2763(7) -0.2136(7) 0.3902(2) 0.0759 Uani 1
C225 0.2964(8) -0.1393(8) 0.3612(4) 0.1056 Uani 1
C226 0.3980(10) -0.1600(10) 0.3359(4) 0.1141 Uani 1
B1 0.3977(5) -0.0088(4) 0.59949(18) 0.0329 Uani 1
B2 -0.0379(5) -0.0541(5) 0.10102(19) 0.0382 Uani 1
B3 0.6528(5) -0.0534(5) 0.26921(19) 0.0379 Uani 1
Br9 0.77891(7) -0.27751(7) 0.10699(2) 0.0625 Uani 0.819(2)
N91 0.5671(4) -0.1513(3) 0.22559(15) 0.0401 Uani 0.819(2)
N92 0.6623(3) -0.1310(3) 0.22989(14) 0.0368 Uani 0.819(2)
C91 0.5927(4) -0.2015(4) 0.18510(19) 0.0447 Uani 0.819(2)
C92 0.7030(5) -0.2122(5) 0.16425(18) 0.0491 Uani 0.819(2)
C93 0.7459(4) -0.1665(4) 0.19292(16) 0.0421 Uani 0.819(2)
C94 0.5015(6) -0.2289(7) 0.1693(3) 0.0481 Uani 0.819(2)
C95 0.3836(7) -0.1257(7) 0.1673(3) 0.0725 Uani 0.819(2)
C96 0.4897(8) -0.3292(7) 0.1970(3) 0.0785 Uani 0.819(2)
Br10 0.5363(7) -0.2724(6) 0.1415(2) 0.1117 Uani 0.181(2)
N101 0.6623(3) -0.1310(3) 0.22989(14) 0.0368 Uani 0.181(2)
N102 0.7459(4) -0.1665(4) 0.19292(16) 0.0421 Uani 0.181(2)
C101 0.5671(4) -0.1513(3) 0.22559(15) 0.0401 Uani 0.181(2)
C102 0.5927(4) -0.2015(4) 0.18510(19) 0.0447 Uani 0.181(2)
C103 0.7030(5) -0.2122(5) 0.16425(18) 0.0491 Uani 0.181(2)
C104 0.468(4) -0.147(3) 0.2501(13) 0.070(10) Uiso 0.181(2)
C105 0.454(4) -0.260(4) 0.2578(17) 0.094(13) Uiso 0.181(2)
C106 0.337(8) -0.058(7) 0.239(3) 0.16(3) Uiso 0.181(2)
H11 0.3663 -0.0117 0.6321 0.0384 Uiso 1
H21 -0.0533 -0.0674 0.1341 0.0447 Uiso 1
H31 0.6213 -0.0788 0.2984 0.046 Uiso 1
H131 0.5874 -0.1265 0.6561 0.038 Uiso 1
H141 0.7802 -0.0958 0.4914 0.0404 Uiso 1
H151 0.9781 -0.2533 0.4814 0.0542 Uiso 1
H152 0.9568 -0.2946 0.5334 0.0542 Uiso 1
H153 0.8772 -0.3009 0.4963 0.0542 Uiso 1
H161 0.9448 -0.0619 0.5077 0.0543 Uiso 1
H162 0.9151 -0.0898 0.5608 0.0543 Uiso 1
H163 0.8181 0.0268 0.5374 0.0543 Uiso 1
H211 0.3727 -0.1608 0.4722 0.0365 Uiso 1
H241 0.2535 -0.1038 0.6466 0.0663 Uiso 1
H251 0.0479 -0.0686 0.6561 0.0773 Uiso 1
H252 0.0713 0.0179 0.6176 0.0773 Uiso 1
H253 0.0621 -0.0983 0.6027 0.0773 Uiso 1
H261 0.2112 -0.266 0.6699 0.1291 Uiso 1
H262 0.3444 -0.3125 0.64 0.1291 Uiso 1
H263 0.2309 -0.3037 0.6171 0.1291 Uiso 1
H331 0.2333 0.2249 0.6373 0.0417 Uiso 1
H341 0.415 0.2666 0.4714 0.0465 Uiso 1
H351 0.2796 0.4458 0.4439 0.0562 Uiso 1
H352 0.1914 0.4705 0.4921 0.0562 Uiso 1
H353 0.2165 0.3602 0.4603 0.0562 Uiso 1
H361 0.4388 0.4448 0.4811 0.0601 Uiso 1
H362 0.3637 0.4609 0.5318 0.0601 Uiso 1
H363 0.4964 0.3487 0.5202 0.0601 Uiso 1
H431 0.0616 0.0535 0.1558 0.0486 Uiso 1
H441 0.0934 0.1946 -0.0102 0.0509 Uiso 1
H451 0.0497 0.3977 0.0018 0.0658 Uiso 1
H452 0.0517 0.3714 0.0559 0.0658 Uiso 1
H453 -0.0533 0.3671 0.0311 0.0658 Uiso 1
H461 0.254 0.2485 -0.0179 0.0638 Uiso 1
H462 0.2691 0.2154 0.0351 0.0638 Uiso 1
H463 0.2981 0.1125 -0.0012 0.0638 Uiso 1
H511 0.1758 -0.2864 -0.0198 0.0415 Uiso 1
H541 0.0365 -0.2598 0.1543 0.0663 Uiso 1
H551 0.0835 -0.4532 0.1763 0.1189 Uiso 1
H552 0.1478 -0.499 0.125 0.1189 Uiso 1
H553 0.0029 -0.4134 0.1348 0.1189 Uiso 1
H561 0.2236 -0.3713 0.1829 0.1161 Uiso 1
H562 0.2917 -0.4078 0.1313 0.1161 Uiso 1
H563 0.2315 -0.2708 0.1478 0.1161 Uiso 1
H631 -0.2889 0.005 0.1345 0.0436 Uiso 1
H641 -0.2534 0.139 -0.0326 0.0437 Uiso 1
H651 -0.4414 0.3193 -0.0304 0.0583 Uiso 1
H652 -0.4843 0.2857 0.0204 0.0583 Uiso 1
H653 -0.3704 0.3169 0.0113 0.0583 Uiso 1
H661 -0.4202 0.1379 -0.0625 0.0578 Uiso 1
H662 -0.4663 0.1005 -0.013 0.0578 Uiso 1
H663 -0.3385 0.0096 -0.0414 0.0578 Uiso 1
H731 0.793 0.0701 0.2324 0.0515 Uiso 1
H741 1.0913 -0.1686 0.3278 0.06 Uiso 1
H751 1.1076 -0.3384 0.3682 0.0937 Uiso 1
H752 0.9715 -0.2302 0.3777 0.0937 Uiso 1
H753 0.9997 -0.3375 0.3437 0.0937 Uiso 1
H761 1.2342 -0.3563 0.2964 0.0928 Uiso 1
H762 1.1874 -0.2582 0.2569 0.0928 Uiso 1
H763 1.134 -0.3538 0.2669 0.0928 Uiso 1
H831 0.4967 0.0656 0.1998 0.0521 Uiso 1
H841 0.3414 0.4376 0.277 0.0631 Uiso 1
H851 0.3578 0.4653 0.3516 0.0879 Uiso 1
H852 0.4588 0.328 0.3533 0.0879 Uiso 1
H853 0.3204 0.3599 0.3474 0.0879 Uiso 1
H861 0.478 0.51 0.2895 0.0959 Uiso 1
H862 0.587 0.3757 0.2856 0.0959 Uiso 1
H863 0.5202 0.4383 0.2417 0.0959 Uiso 1
H931 0.8234 -0.1606 0.1876 0.0509 Uiso 0.819
H941 0.5324 -0.2556 0.1372 0.0619 Uiso 0.819
H951 0.3273 -0.1509 0.1564 0.0864 Uiso 0.819
H952 0.3493 -0.0899 0.1981 0.0864 Uiso 0.819
H953 0.3941 -0.0663 0.146 0.0864 Uiso 0.819
H961 0.4282 -0.3464 0.1859 0.1096 Uiso 0.819
H962 0.5693 -0.4012 0.1936 0.1096 Uiso 0.819
H963 0.464 -0.3055 0.2295 0.1096 Uiso 0.819
H1031 0.7439 -0.2471 0.1337 0.0607 Uiso 0.181
H1041 0.4891 -0.1205 0.2765 0.0858 Uiso 0.181
H1051 0.3753 -0.2428 0.2767 0.1123 Uiso 0.181
H1052 0.5215 -0.3189 0.2736 0.1123 Uiso 0.181
H1053 0.4574 -0.2937 0.228 0.1123 Uiso 0.181
H1061 0.2749 -0.0687 0.2616 0.1925 Uiso 0.181
H1062 0.3254 0.0249 0.2419 0.1925 Uiso 0.181
H1063 0.3277 -0.072 0.2082 0.1925 Uiso 0.181
H2011 0.7341 0.6383 0.2539 0.0842 Uiso 1
H2021 0.9013 0.6337 0.2815 0.092 Uiso 1
H2031 1.0803 0.4534 0.2833 0.0901 Uiso 1
H2041 1.0821 0.2759 0.2653 0.0813 Uiso 1
H2051 0.9117 0.2789 0.2408 0.1185 Uiso 1
H2061 0.7381 0.4593 0.2335 0.1264 Uiso 1
H2111 0.8665 0.378 0.1302 0.126 Uiso 1
H2121 0.7312 0.5123 0.0818 0.1204 Uiso 1
H2131 0.5528 0.4932 0.0723 0.1121 Uiso 1
H2141 0.5041 0.3646 0.1195 0.1324 Uiso 1
H2151 0.6335 0.2367 0.1687 0.118 Uiso 1
H2161 0.8146 0.2441 0.1748 0.1137 Uiso 1
H2211 0.5723 -0.2725 0.3199 0.137 Uiso 1
H2221 0.5683 -0.4178 0.3769 0.134 Uiso 1
H2231 0.3636 -0.3862 0.4168 0.1341 Uiso 1
H2241 0.1941 -0.1915 0.4072 0.1023 Uiso 1
H2251 0.2272 -0.0597 0.3587 0.1313 Uiso 1
H2261 0.4011 -0.1007 0.3132 0.1413 Uiso 1

loop_
_atom_site_aniso_label
_atom_site_aniso_U_11
_atom_site_aniso_U_22
_atom_site_aniso_U_33
_atom_site_aniso_U_23
_atom_site_aniso_U_13
_atom_site_aniso_U_12
Cr1 0.0224(5) 0.0262(5) 0.0335(6) 0.0007(4) -0.0070(4) -0.0098(4)
Cr2 0.0231(5) 0.0251(5) 0.0357(6) 0.0010(4) -0.0048(4) -0.0066(4)
Br1 0.0370(3) 0.0662(4) 0.0570(4) 0.0125(3) -0.0246(2) -0.0148(3)
Br2 0.0350(3) 0.0386(3) 0.0648(3) -0.0048(2) -0.0045(2) -0.0216(2)
Br3 0.0642(4) 0.0313(3) 0.0622(4) -0.0070(2) 0.0094(3) -0.0075(2)
Br4 0.0524(3) 0.0660(4) 0.0586(3) -0.0155(3) -0.0068(3) -0.0338(3)
Br5 0.0567(4) 0.0288(3) 0.0936(5) 0.0073(3) -0.0174(3) -0.0027(2)
Br6 0.0277(3) 0.0816(4) 0.0562(3) -0.0088(3) 0.0011(2) -0.0233(3)
Br7 0.0583(3) 0.0782(4) 0.0487(3) 0.0096(3) -0.0073(3) -0.0434(3)
Br8 0.0694(4) 0.0450(3) 0.1128(6) 0.0003(4) -0.0535(4) -0.0041(3)
N11 0.0282(19) 0.0297(19) 0.038(2) -0.0008(17) -0.0048(17) -0.0119(16)
N12 0.033(2) 0.0300(19) 0.033(2) 0.0058(17) -0.0114(17) -0.0143(16)
N21 0.0279(19) 0.035(2) 0.033(2) 0.0003(17) -0.0045(16) -0.0102(16)
N22 0.0256(18) 0.0327(19) 0.035(2) -0.0003(17) -0.0065(16) -0.0124(16)
N31 0.0259(18) 0.0317(19) 0.031(2) 0.0035(16) -0.0042(15) -0.0145(15)
N32 0.0287(19) 0.0301(19) 0.033(2) 0.0023(17) -0.0094(16) -0.0087(16)
N41 0.0285(19) 0.0311(19) 0.034(2) 0.0015(17) -0.0050(16) -0.0103(16)
N42 0.0263(19) 0.037(2) 0.035(2) 0.0049(18) -0.0064(17) -0.0098(16)
N51 0.0300(19) 0.033(2) 0.039(2) 0.0021(18) -0.0046(17) -0.0112(17)
N52 0.033(2) 0.031(2) 0.044(2) 0.0056(18) -0.0074(18) -0.0125(17)
N61 0.0275(19) 0.035(2) 0.040(2) -0.0009(18) -0.0050(16) -0.0113(16)
N62 0.034(2) 0.037(2) 0.030(2) 0.0019(18) -0.0015(17) -0.0127(17)
N71 0.044(2) 0.039(2) 0.038(2) 0.0029(19) -0.0125(19) -0.0141(19)
N72 0.038(2) 0.0295(19) 0.038(2) 0.0039(18) -0.0065(18) -0.0139(17)
N81 0.074(3) 0.033(2) 0.040(3) 0.003(2) -0.015(2) -0.019(2)
N82 0.044(2) 0.032(2) 0.041(2) 0.0009(19) -0.0074(19) -0.0199(18)
C11 0.027(2) 0.031(2) 0.049(3) 0.001(2) -0.010(2) -0.0136(19)
C12 0.036(3) 0.041(3) 0.044(3) 0.004(2) -0.015(2) -0.016(2)
C13 0.032(2) 0.035(2) 0.028(2) 0.007(2) -0.011(2) -0.0128(19)
C14 0.023(2) 0.041(3) 0.037(3) 0.002(2) -0.012(2) -0.0112(19)
C15 0.032(3) 0.047(3) 0.056(3) -0.008(3) -0.009(2) -0.009(2)
C16 0.033(3) 0.040(3) 0.063(3) 0.006(3) -0.014(2) -0.018(2)
C21 0.026(2) 0.033(2) 0.032(3) -0.003(2) -0.0055(19) -0.0125(19)
C22 0.026(2) 0.024(2) 0.054(3) 0.003(2) -0.008(2) -0.0110(18)
C23 0.023(2) 0.028(2) 0.045(3) 0.003(2) -0.0100(19) -0.0082(18)
C24 0.046(3) 0.075(4) 0.045(3) 0.010(3) -0.011(2) -0.042(3)
C25 0.040(3) 0.106(5) 0.047(3) -0.024(3) 0.012(3) -0.040(3)
C26 0.126(7) 0.105(6) 0.092(6) 0.059(5) -0.028(5) -0.069(6)
C31 0.028(2) 0.030(2) 0.040(3) 0.005(2) -0.012(2) -0.0081(19)
C32 0.031(2) 0.029(2) 0.055(3) -0.004(2) 0.001(2) -0.010(2)
C33 0.031(2) 0.036(3) 0.037(3) -0.008(2) -0.001(2) -0.014(2)
C34 0.041(3) 0.029(2) 0.046(3) 0.003(2) -0.001(2) -0.016(2)
C35 0.051(3) 0.038(3) 0.052(3) 0.011(2) -0.009(3) -0.017(2)
C36 0.049(3) 0.042(3) 0.060(4) 0.000(3) 0.004(3) -0.021(2)
C41 0.025(2) 0.033(2) 0.046(3) -0.003(2) -0.001(2) -0.0110(19)
C42 0.030(2) 0.045(3) 0.044(3) -0.002(2) -0.004(2) -0.013(2)
C43 0.034(2) 0.052(3) 0.035(3) -0.008(2) -0.002(2) -0.016(2)
C44 0.043(3) 0.037(3) 0.048(3) -0.002(2) -0.002(2) -0.019(2)
C45 0.055(3) 0.035(3) 0.074(4) 0.009(3) -0.022(3) -0.011(2)
C46 0.051(3) 0.053(3) 0.056(3) 0.004(3) -0.001(3) -0.031(3)
C51 0.030(2) 0.023(2) 0.051(3) 0.002(2) -0.010(2) -0.0050(19)
C52 0.028(2) 0.025(2) 0.067(4) 0.004(3) -0.014(2) -0.0057(19)
C53 0.036(3) 0.032(3) 0.060(4) 0.006(3) -0.010(2) -0.015(2)
C54 0.065(4) 0.050(3) 0.051(4) 0.021(3) -0.007(3) -0.011(3)
C55 0.097(6) 0.094(5) 0.107(6) 0.063(5) -0.032(5) -0.054(5)
C56 0.126(7) 0.083(5) 0.082(5) 0.028(4) -0.060(5) -0.061(5)
C61 0.023(2) 0.029(2) 0.047(3) -0.004(2) -0.008(2) -0.0077(18)
C62 0.025(2) 0.045(3) 0.043(3) -0.005(2) -0.002(2) -0.010(2)
C63 0.027(2) 0.043(3) 0.039(3) -0.003(2) 0.004(2) -0.015(2)
C64 0.025(2) 0.042(3) 0.043(3) -0.004(2) -0.002(2) -0.007(2)
C65 0.039(3) 0.047(3) 0.060(4) 0.000(3) -0.003(3) -0.009(2)
C66 0.035(3) 0.056(3) 0.054(3) -0.003(3) -0.015(2) -0.008(2)
C71 0.040(3) 0.044(3) 0.036(3) -0.002(2) 0.001(2) -0.017(2)
C72 0.049(3) 0.046(3) 0.038(3) 0.004(2) -0.004(2) -0.029(2)
C73 0.052(3) 0.044(3) 0.032(3) 0.003(2) -0.011(2) -0.026(2)
C74 0.041(3) 0.052(3) 0.057(3) 0.012(3) -0.015(3) -0.018(2)
C75 0.058(4) 0.082(5) 0.094(5) 0.031(4) -0.039(4) -0.029(3)
C76 0.067(4) 0.059(4) 0.106(6) -0.002(4) -0.011(4) -0.006(3)
C81 0.045(3) 0.034(3) 0.041(3) 0.003(2) -0.003(2) -0.014(2)
C82 0.037(3) 0.034(3) 0.061(4) -0.003(2) -0.012(2) -0.011(2)
C83 0.035(3) 0.046(3) 0.050(3) -0.001(3) -0.012(2) -0.009(2)
C84 0.060(4) 0.043(3) 0.055(4) -0.003(3) -0.004(3) -0.018(3)
C85 0.111(6) 0.047(3) 0.062(4) -0.016(3) 0.014(4) -0.036(4)
C86 0.137(7) 0.045(3) 0.058(4) 0.002(3) -0.010(4) -0.045(4)
C201 0.069(5) 0.060(4) 0.081(5) 0.018(4) -0.008(4) -0.009(3)
C202 0.107(6) 0.047(4) 0.076(5) 0.002(3) -0.024(4) -0.033(4)
C203 0.078(5) 0.064(4) 0.083(5) 0.004(4) -0.032(4) -0.034(4)
C204 0.067(4) 0.066(4) 0.070(5) -0.001(4) -0.024(3) -0.012(3)
C205 0.098(6) 0.042(4) 0.157(9) 0.005(4) -0.037(6) -0.023(4)
C206 0.076(5) 0.063(5) 0.177(9) 0.017(5) -0.035(5) -0.036(4)
C211 0.059(5) 0.167(9) 0.089(6) -0.020(7) 0.003(4) -0.057(6)
C212 0.123(8) 0.085(6) 0.093(6) -0.011(5) 0.004(6) -0.044(5)
C213 0.087(6) 0.065(5) 0.128(8) -0.007(5) -0.021(5) -0.024(4)
C214 0.106(7) 0.092(7) 0.133(8) -0.030(6) -0.017(6) -0.047(6)
C215 0.119(8) 0.080(5) 0.096(7) -0.032(5) 0.025(6) -0.040(6)
C216 0.057(5) 0.124(7) 0.103(7) -0.017(6) 0.021(5) -0.008(5)
C221 0.089(6) 0.130(8) 0.124(8) -0.015(7) 0.010(6) -0.067(7)
C222 0.114(8) 0.096(7) 0.125(9) -0.037(7) -0.054(7) 0.005(6)
C223 0.180(10) 0.111(7) 0.049(4) 0.003(5) -0.029(5) -0.085(7)
C224 0.089(5) 0.094(5) 0.073(5) -0.013(4) -0.005(4) -0.065(5)
C225 0.089(6) 0.093(6) 0.146(8) -0.015(6) 0.011(6) -0.057(5)
C226 0.107(8) 0.113(7) 0.133(9) -0.007(7) -0.001(7) -0.063(7)
B1 0.033(3) 0.029(3) 0.035(3) 0.004(2) -0.009(2) -0.011(2)
B2 0.036(3) 0.039(3) 0.037(3) 0.007(3) -0.008(2) -0.015(2)
B3 0.047(3) 0.033(3) 0.035(3) -0.003(2) -0.003(3) -0.020(2)
Br9 0.0708(5) 0.0864(6) 0.0441(5) -0.0199(4) 0.0084(3) -0.0496(4)
N91 0.035(2) 0.033(2) 0.051(3) 0.003(2) -0.004(2) -0.0149(18)
N92 0.030(2) 0.033(2) 0.048(2) 0.0011(19) -0.0016(18) -0.0155(16)
C91 0.038(3) 0.034(3) 0.060(4) 0.012(3) -0.018(3) -0.013(2)
C92 0.057(3) 0.057(3) 0.038(3) -0.005(3) -0.004(3) -0.030(3)
C93 0.036(3) 0.050(3) 0.041(3) -0.003(2) 0.001(2) -0.022(2)
C94 0.040(4) 0.061(5) 0.054(5) -0.010(4) 0.000(3) -0.032(3)
C95 0.059(5) 0.057(4) 0.101(7) -0.003(4) -0.026(4) -0.020(4)
C96 0.090(6) 0.072(5) 0.112(7) 0.037(5) -0.051(5) -0.063(5)
Br10 0.170(6) 0.104(4) 0.110(5) 0.015(4) -0.079(4) -0.089(4)
N101 0.030(2) 0.033(2) 0.048(2) 0.0011(19) -0.0016(18) -0.0155(16)
N102 0.036(3) 0.050(3) 0.041(3) -0.003(2) 0.001(2) -0.022(2)
C101 0.035(2) 0.033(2) 0.051(3) 0.003(2) -0.004(2) -0.0149(18)
C102 0.038(3) 0.034(3) 0.060(4) 0.012(3) -0.018(3) -0.013(2)
C103 0.057(3) 0.057(3) 0.038(3) -0.005(3) -0.004(3) -0.030(3)

loop_
_atom_type_symbol
_atom_type_scat_dispersion_real
_atom_type_scat_dispersion_imag
_atom_type_scat_source
C 0.002 0.002 International_Tables_Vol_IV_Table_2.2B
H 0 0 International_Tables_Vol_IV_Table_2.2B
B 0 0.001 International_Tables_Vol_IV_Table_2.2B
Br -0.374 2.456 International_Tables_Vol_IV_Table_2.2B
Cr 0.284 0.624 International_Tables_Vol_IV_Table_2.2B
N 0.004 0.003 International_Tables_Vol_IV_Table_2.2B

loop_
_geom_angle_atom_site_label_1
_geom_angle_atom_site_label_2
_geom_angle_atom_site_label_3
_geom_angle
_geom_angle_site_symmetry_1
_geom_angle_site_symmetry_2
_geom_angle_site_symmetry_3
_geom_angle_publ_flag
N11 Cr1 N11 179.994 . . 2_656 yes
N11 Cr1 N21 89.85(15) . . . yes
N11 Cr1 N21 90.15(15) 2_656 . . yes
N11 Cr1 N21 90.15(15) . . 2_656 yes
N11 Cr1 N21 89.85(15) 2_656 . 2_656 yes
N21 Cr1 N21 179.994 . . 2_656 yes
N11 Cr1 N31 88.69(14) . . . yes
N11 Cr1 N31 91.31(14) 2_656 . . yes
N21 Cr1 N31 90.65(14) . . . yes
N21 Cr1 N31 89.35(14) 2_656 . . yes
N11 Cr1 N31 91.31(14) . . 2_656 yes
N11 Cr1 N31 88.69(14) 2_656 . 2_656 yes
N21 Cr1 N31 89.35(14) . . 2_656 yes
N21 Cr1 N31 90.65(14) 2_656 . 2_656 yes
N31 Cr1 N31 179.994 . . 2_656 yes
N41 Cr2 N41 179.994 . . 2_555 yes
N41 Cr2 N51 90.62(15) . . . yes
N41 Cr2 N51 89.38(15) 2_555 . . yes
N41 Cr2 N51 89.38(15) . . 2_555 yes
N41 Cr2 N51 90.62(15) 2_555 . 2_555 yes
N51 Cr2 N51 179.994 . . 2_555 yes
N41 Cr2 N61 88.41(14) . . . yes
N41 Cr2 N61 91.59(14) 2_555 . . yes
N51 Cr2 N61 89.64(15) . . . yes
N51 Cr2 N61 90.36(15) 2_555 . . yes
N41 Cr2 N61 91.59(14) . . 2_555 yes
N41 Cr2 N61 88.41(14) 2_555 . 2_555 yes
N51 Cr2 N61 90.36(15) . . 2_555 yes
N51 Cr2 N61 89.64(15) 2_555 . 2_555 yes
N61 Cr2 N61 179.994 . . 2_555 yes
Cr1 N11 N12 114.3(3) . . . yes
Cr1 N11 C11 138.4(3) . . . yes
N12 N11 C11 107.1(4) . . . yes
N11 N12 C13 110.1(3) . . . yes
N11 N12 B1 122.0(4) . . . yes
C13 N12 B1 127.9(4) . . . yes
Cr1 N21 N22 120.5(3) . . . yes
Cr1 N21 C21 131.8(3) . . . yes
N22 N21 C21 107.7(3) . . . yes
N21 N22 C23 109.9(3) . . . yes
N21 N22 B1 116.0(3) . . . yes
C23 N22 B1 134.1(4) . . . yes
Cr1 N31 N32 113.8(2) . . . yes
Cr1 N31 C31 138.4(3) . . . yes
N32 N31 C31 107.6(3) . . . yes
N31 N32 C33 110.1(3) . . . yes
N31 N32 B1 121.4(3) . . . yes
C33 N32 B1 128.4(4) . . . yes
Cr2 N41 N42 113.1(3) . . . yes
Cr2 N41 C41 139.0(3) . . . yes
N42 N41 C41 107.6(4) . . . yes
N41 N42 C43 108.8(4) . . . yes
N41 N42 B2 122.0(4) . . . yes
C43 N42 B2 129.1(4) . . . yes
Cr2 N51 N52 120.6(3) . . . yes
Cr2 N51 C51 131.7(3) . . . yes
N52 N51 C51 107.7(4) . . . yes
N51 N52 C53 109.8(4) . . . yes
N51 N52 B2 115.4(4) . . . yes
C53 N52 B2 134.7(4) . . . yes
Cr2 N61 N62 113.8(3) . . . yes
Cr2 N61 C61 138.6(3) . . . yes
N62 N61 C61 107.2(4) . . . yes
N61 N62 C63 108.4(4) . . . yes
N61 N62 B2 122.2(4) . . . yes
C63 N62 B2 129.4(4) . . . yes
N72 N71 C71 108.3(4) . . . yes
N71 N72 C73 109.9(4) . . . yes
N71 N72 B3 121.3(4) . . . yes
C73 N72 B3 128.6(4) . . . yes
N82 N81 C81 106.0(4) . . . yes
N81 N82 C83 111.3(4) . . . yes
N81 N82 B3 120.7(4) . . . yes
C83 N82 B3 127.7(4) . . . yes
N11 C11 C12 107.1(4) . . . yes
N11 C11 C14 122.2(4) . . . yes
C12 C11 C14 130.5(4) . . . yes
Br1 C12 C11 127.7(4) . . . yes
Br1 C12 C13 124.5(4) . . . yes
C11 C12 C13 107.7(4) . . . yes
N12 C13 C12 108.0(4) . . . yes
N12 C13 H131 126.0(4) . . . no
C12 C13 H131 126.0(4) . . . no
C11 C14 C15 114.3(4) . . . yes
C11 C14 C16 108.8(4) . . . yes
C15 C14 C16 109.8(4) . . . yes
C11 C14 H141 106.7(4) . . . no
C15 C14 H141 105.6(4) . . . no
C16 C14 H141 111.5(4) . . . no
C14 C15 H151 109.5(5) . . . no
C14 C15 H152 109.5(4) . . . no
H151 C15 H152 109.5(5) . . . no
C14 C15 H153 109.5(4) . . . no
H151 C15 H153 109.5(5) . . . no
H152 C15 H153 109.5(5) . . . no
C14 C16 H161 109.5(5) . . . no
C14 C16 H162 109.5(4) . . . no
H161 C16 H162 109.5(4) . . . no
C14 C16 H163 109.5(4) . . . no
H161 C16 H163 109.5(5) . . . no
H162 C16 H163 109.5(5) . . . no
N21 C21 C22 108.7(4) . . . yes
N21 C21 H211 125.7(4) . . . no
C22 C21 H211 125.7(4) . . . no
Br2 C22 C21 123.6(4) . . . yes
Br2 C22 C23 128.0(3) . . . yes
C21 C22 C23 108.4(4) . . . yes
N22 C23 C22 105.4(4) . . . yes
N22 C23 C24 122.9(4) . . . yes
C22 C23 C24 131.5(4) . . . yes
C23 C24 C25 110.3(5) . . . yes
C23 C24 C26 111.3(5) . . . yes
C25 C24 C26 110.1(5) . . . yes
C23 C24 H241 107.9(4) . . . no
C25 C24 H241 109.1(5) . . . no
C26 C24 H241 108.1(6) . . . no
C24 C25 H251 109.5(6) . . . no
C24 C25 H252 109.5(5) . . . no
H251 C25 H252 109.5(5) . . . no
C24 C25 H253 109.5(5) . . . no
H251 C25 H253 109.5(5) . . . no
H252 C25 H253 109.5(6) . . . no
C24 C26 H261 109.5(8) . . . no
C24 C26 H262 109.5(7) . . . no
H261 C26 H262 109.5(8) . . . no
C24 C26 H263 109.5(7) . . . no
H261 C26 H263 109.5(8) . . . no
H262 C26 H263 109.5(10) . . . no
N31 C31 C32 106.9(4) . . . yes
N31 C31 C34 123.1(4) . . . yes
C32 C31 C34 129.8(4) . . . yes
Br3 C32 C31 128.3(4) . . . yes
Br3 C32 C33 123.0(4) . . . yes
C31 C32 C33 108.7(4) . . . yes
N32 C33 C32 106.6(4) . . . yes
N32 C33 H331 126.7(5) . . . no
C32 C33 H331 126.7(4) . . . no
C31 C34 C35 115.3(4) . . . yes
C31 C34 C36 108.4(4) . . . yes
C35 C34 C36 109.5(4) . . . yes
C31 C34 H341 106.2(4) . . . no
C35 C34 H341 105.1(4) . . . no
C36 C34 H341 112.4(4) . . . no
C34 C35 H351 109.5(5) . . . no
C34 C35 H352 109.5(5) . . . no
H351 C35 H352 109.5(5) . . . no
C34 C35 H353 109.5(4) . . . no
H351 C35 H353 109.5(5) . . . no
H352 C35 H353 109.5(5) . . . no
C34 C36 H361 109.5(5) . . . no
C34 C36 H362 109.5(4) . . . no
H361 C36 H362 109.5(5) . . . no
C34 C36 H363 109.5(4) . . . no
H361 C36 H363 109.5(5) . . . no
H362 C36 H363 109.5(6) . . . no
N41 C41 C42 107.5(4) . . . yes
N41 C41 C44 123.5(4) . . . yes
C42 C41 C44 128.8(4) . . . yes
Br4 C42 C41 129.8(4) . . . yes
Br4 C42 C43 122.1(4) . . . yes
C41 C42 C43 108.0(4) . . . yes
N42 C43 C42 108.1(4) . . . yes
N42 C43 H431 126.0(5) . . . no
C42 C43 H431 126.0(5) . . . no
C41 C44 C45 110.9(4) . . . yes
C41 C44 C46 113.3(4) . . . yes
C45 C44 C46 108.5(4) . . . yes
C41 C44 H441 105.5(4) . . . no
C45 C44 H441 110.6(5) . . . no
C46 C44 H441 108.0(4) . . . no
C44 C45 H451 109.5(5) . . . no
C44 C45 H452 109.5(5) . . . no
H451 C45 H452 109.5(5) . . . no
C44 C45 H453 109.5(5) . . . no
H451 C45 H453 109.5(5) . . . no
H452 C45 H453 109.5(6) . . . no
C44 C46 H461 109.5(5) . . . no
C44 C46 H462 109.5(5) . . . no
H461 C46 H462 109.5(5) . . . no
C44 C46 H463 109.5(4) . . . no
H461 C46 H463 109.5(5) . . . no
H462 C46 H463 109.5(6) . . . no
N51 C51 C52 108.8(4) . . . yes
N51 C51 H511 125.6(5) . . . no
C52 C51 H511 125.6(4) . . . no
Br5 C52 C51 124.1(4) . . . yes
Br5 C52 C53 127.1(4) . . . yes
C51 C52 C53 108.7(4) . . . yes
N52 C53 C52 104.9(4) . . . yes
N52 C53 C54 122.7(5) . . . yes
C52 C53 C54 132.3(4) . . . yes
C53 C54 C55 113.2(6) . . . yes
C53 C54 C56 108.6(5) . . . yes
C55 C54 C56 111.4(6) . . . yes
C53 C54 H541 108.2(5) . . . no
C55 C54 H541 105.2(6) . . . no
C56 C54 H541 110.1(7) . . . no
C54 C55 H551 109.5(8) . . . no
C54 C55 H552 109.5(6) . . . no
H551 C55 H552 109.5(7) . . . no
C54 C55 H553 109.5(7) . . . no
H551 C55 H553 109.5(7) . . . no
H552 C55 H553 109.5(10) . . . no
C54 C56 H561 109.5(8) . . . no
C54 C56 H562 109.5(6) . . . no
H561 C56 H562 109.5(7) . . . no
C54 C56 H563 109.5(7) . . . no
H561 C56 H563 109.5(7) . . . no
H562 C56 H563 109.5(8) . . . no
N61 C61 C62 106.9(4) . . . yes
N61 C61 C64 121.2(4) . . . yes
C62 C61 C64 131.6(4) . . . yes
Br6 C62 C61 128.3(4) . . . yes
Br6 C62 C63 123.0(4) . . . yes
C61 C62 C63 108.7(4) . . . yes
N62 C63 C62 108.7(4) . . . yes
N62 C63 H631 125.6(5) . . . no
C62 C63 H631 125.6(4) . . . no
C61 C64 C65 109.6(4) . . . yes
C61 C64 C66 112.7(4) . . . yes
C65 C64 C66 108.2(4) . . . yes
C61 C64 H641 106.8(4) . . . no
C65 C64 H641 111.5(5) . . . no
C66 C64 H641 108.2(4) . . . no
C64 C65 H651 109.5(5) . . . no
C64 C65 H652 109.5(5) . . . no
H651 C65 H652 109.5(5) . . . no
C64 C65 H653 109.5(5) . . . no
H651 C65 H653 109.5(5) . . . no
H652 C65 H653 109.5(5) . . . no
C64 C66 H661 109.5(5) . . . no
C64 C66 H662 109.5(5) . . . no
H661 C66 H662 109.5(5) . . . no
C64 C66 H663 109.5(4) . . . no
H661 C66 H663 109.5(5) . . . no
H662 C66 H663 109.5(6) . . . no
N71 C71 C72 108.5(4) . . . yes
N71 C71 C74 124.7(5) . . . yes
C72 C71 C74 126.8(5) . . . yes
Br7 C72 C71 126.5(4) . . . yes
Br7 C72 C73 127.7(4) . . . yes
C71 C72 C73 105.7(4) . . . yes
N72 C73 C72 107.6(4) . . . yes
N72 C73 H731 126.2(5) . . . no
C72 C73 H731 126.2(5) . . . no
C71 C74 C75 112.9(5) . . . yes
C71 C74 C76 110.5(5) . . . yes
C75 C74 C76 110.9(5) . . . yes
C71 C74 H741 106.9(5) . . . no
C75 C74 H741 106.4(5) . . . no
C76 C74 H741 109.1(5) . . . no
C74 C75 H751 109.5(6) . . . no
C74 C75 H752 109.5(6) . . . no
H751 C75 H752 109.5(7) . . . no
C74 C75 H753 109.5(6) . . . no
H751 C75 H753 109.5(7) . . . no
H752 C75 H753 109.5(7) . . . no
C74 C76 H761 109.5(7) . . . no
C74 C76 H762 109.5(6) . . . no
H761 C76 H762 109.5(7) . . . no
C74 C76 H763 109.5(6) . . . no
H761 C76 H763 109.5(7) . . . no
H762 C76 H763 109.5(8) . . . no
N81 C81 C82 109.2(4) . . . yes
N81 C81 C84 121.2(5) . . . yes
C82 C81 C84 129.5(5) . . . yes
Br8 C82 C81 125.9(4) . . . yes
Br8 C82 C83 126.7(4) . . . yes
C81 C82 C83 107.4(5) . . . yes
N82 C83 C82 106.1(5) . . . yes
N82 C83 H831 127.0(5) . . . no
C82 C83 H831 127.0(5) . . . no
C81 C84 C85 113.0(5) . . . yes
C81 C84 C86 110.6(5) . . . yes
C85 C84 C86 111.5(5) . . . yes
C81 C84 H841 106.9(5) . . . no
C85 C84 H841 105.9(5) . . . no
C86 C84 H841 108.5(5) . . . no
C84 C85 H851 109.5(6) . . . no
C84 C85 H852 109.5(6) . . . no
H851 C85 H852 109.5(7) . . . no
C84 C85 H853 109.5(6) . . . no
H851 C85 H853 109.5(6) . . . no
H852 C85 H853 109.5(6) . . . no
C84 C86 H861 109.5(7) . . . no
C84 C86 H862 109.5(5) . . . no
H861 C86 H862 109.5(7) . . . no
C84 C86 H863 109.5(7) . . . no
H861 C86 H863 109.5(6) . . . no
H862 C86 H863 109.5(7) . . . no
C202 C201 C206 119.6(7) . . . yes
C202 C201 H2011 120.2(8) . . . no
C206 C201 H2011 120.2(8) . . . no
C201 C202 C203 120.7(6) . . . yes
C201 C202 H2021 119.6(7) . . . no
C203 C202 H2021 119.6(8) . . . no
C202 C203 C204 119.7(6) . . . yes
C202 C203 H2031 120.1(6) . . . no
C204 C203 H2031 120.1(7) . . . no
C203 C204 C205 119.7(6) . . . yes
C203 C204 H2041 120.2(7) . . . no
C205 C204 H2041 120.2(7) . . . no
C204 C205 C206 121.1(7) . . . yes
C204 C205 H2051 119.4(8) . . . no
C206 C205 H2051 119.4(9) . . . no
C201 C206 C205 119.1(8) . . . yes
C201 C206 H2061 120.4(8) . . . no
C205 C206 H2061 120.4(8) . . . no
C212 C211 C216 120.3(8) . . . yes
C212 C211 H2111 119.8(12) . . . no
C216 C211 H2111 119.8(12) . . . no
C211 C212 C213 119.3(9) . . . yes
C211 C212 H2121 120.4(11) . . . no
C213 C212 H2121 120.4(11) . . . no
C212 C213 C214 117.6(10) . . . yes
C212 C213 H2131 121.2(10) . . . no
C214 C213 H2131 121.2(10) . . . no
C213 C214 C215 123.4(10) . . . yes
C213 C214 H2141 118.3(12) . . . no
C215 C214 H2141 118.3(12) . . . no
C214 C215 C216 119.4(10) . . . yes
C214 C215 H2151 120.3(12) . . . no
C216 C215 H2151 120.3(13) . . . no
C211 C216 C215 119.8(10) . . . yes
C211 C216 H2161 120.1(11) . . . no
C215 C216 H2161 120.1(12) . . . no
C222 C221 C226 120.6(10) . . . yes
C222 C221 H2211 119.7(13) . . . no
C226 C221 H2211 119.7(12) . . . no
C221 C222 C223 117.1(8) . . . yes
C221 C222 H2221 121.4(15) . . . no
C223 C222 H2221 121.4(15) . . . no
C222 C223 C224 116.1(8) . . . yes
C222 C223 H2231 122.0(12) . . . no
C224 C223 H2231 122.0(11) . . . no
C223 C224 C225 118.5(8) . . . yes
C223 C224 H2241 120.7(8) . . . no
C225 C224 H2241 120.7(9) . . . no
C224 C225 C226 126.0(10) . . . yes
C224 C225 H2251 117.0(9) . . . no
C226 C225 H2251 117.0(10) . . . no
C221 C226 C225 121.2(11) . . . yes
C221 C226 H2261 119.4(11) . . . no
C225 C226 H2261 119.4(12) . . . no
N12 B1 N22 108.5(3) . . . yes
N12 B1 N32 108.1(4) . . . yes
N22 B1 N32 108.0(4) . . . yes
N12 B1 H11 110.5(4) . . . no
N22 B1 H11 110.7(4) . . . no
N32 B1 H11 111.0(4) . . . no
N42 B2 N52 107.5(4) . . . yes
N42 B2 N62 109.9(4) . . . yes
N52 B2 N62 108.2(4) . . . yes
N42 B2 H21 110.1(5) . . . no
N52 B2 H21 111.7(5) . . . no
N62 B2 H21 109.4(5) . . . no
N72 B3 N82 108.9(4) . . . yes
N72 B3 N92 110.2(4) . . . yes
N82 B3 N92 106.9(4) . . . yes
N72 B3 N101 110.2(4) . . . yes
N82 B3 N101 106.9(4) . . . yes
N72 B3 H31 108.5(5) . . . no
N82 B3 H31 111.7(4) . . . no
N92 B3 H31 110.5(4) . . . no
N101 B3 H31 110.5(4) . . . no
C92 Br9 H1031 0.36(17) . . . no
C103 Br9 H1031 0.36(17) . . . no
N92 N91 C91 105.6(4) . . . yes
C91 N91 N101 105.6(4) . . . yes
N92 N91 C102 105.6(4) . . . yes
N101 N91 C102 105.6(4) . . . yes
N92 N91 C104 140.0(17) . . . yes
C91 N91 C104 113.9(17) . . . yes
N101 N91 C104 140.0(17) . . . yes
C102 N91 C104 113.9(17) . . . yes
B3 N92 N91 119.4(4) . . . yes
B3 N92 C93 128.0(4) . . . yes
N91 N92 C93 111.5(4) . . . yes
B3 N92 N102 128.0(4) . . . yes
N91 N92 N102 111.5(4) . . . yes
B3 N92 C101 119.4(4) . . . yes
C93 N92 C101 111.5(4) . . . yes
N102 N92 C101 111.5(4) . . . yes
N91 C91 C92 109.6(4) . . . yes
N91 C91 C94 118.5(5) . . . yes
C92 C91 C94 131.8(6) . . . yes
N91 C91 Br10 145.1(5) . . . yes
C92 C91 Br10 105.3(5) . . . yes
C94 C91 Br10 26.9(3) . . . yes
C92 C91 C101 109.6(4) . . . yes
C94 C91 C101 118.5(5) . . . yes
Br10 C91 C101 145.1(5) . . . yes
N91 C91 C103 109.6(4) . . . yes
C94 C91 C103 131.8(6) . . . yes
Br10 C91 C103 105.3(5) . . . yes
C101 C91 C103 109.6(4) . . . yes
Br9 C92 C91 126.0(4) . . . yes
Br9 C92 C93 126.6(4) . . . yes
C91 C92 C93 107.5(5) . . . yes
Br9 C92 N102 126.6(4) . . . yes
C91 C92 N102 107.5(5) . . . yes
Br9 C92 C102 126.0(4) . . . yes
C93 C92 C102 107.5(5) . . . yes
N102 C92 C102 107.5(5) . . . yes
Br9 C92 H1031 0.31(15) . . . no
C91 C92 H1031 126.3(5) . . . no
C93 C92 H1031 126.3(5) . . . no
N102 C92 H1031 126.3(5) . . . no
C102 C92 H1031 126.3(5) . . . no
N92 C93 C92 105.9(4) . . . yes
C92 C93 N101 105.9(4) . . . yes
N92 C93 C103 105.9(4) . . . yes
N101 C93 C103 105.9(4) . . . yes
N92 C93 H931 127.1(5) . . . no
C92 C93 H931 127.1(5) . . . no
N101 C93 H931 127.1(5) . . . no
C103 C93 H931 127.1(5) . . . no
C91 C94 C95 114.1(6) . . . yes
C91 C94 C96 110.6(6) . . . yes
C95 C94 C96 112.1(6) . . . yes
C91 C94 Br10 108.7(7) . . . yes
C95 C94 Br10 114.1(9) . . . yes
C96 C94 Br10 95.8(8) . . . yes
C95 C94 C102 114.1(6) . . . yes
C96 C94 C102 110.6(6) . . . yes
Br10 C94 C102 108.7(7) . . . yes
C91 C94 H941 106.3(5) . . . no
C95 C94 H941 104.6(7) . . . no
C96 C94 H941 108.6(7) . . . no
Br10 C94 H941 13.4(4) . . . no
C102 C94 H941 106.3(5) . . . no
C94 C95 Br10 25.1(4) . . . yes
C94 C95 H951 109.5(7) . . . no
Br10 C95 H951 93.9(5) . . . no
C94 C95 H952 109.5(8) . . . no
Br10 C95 H952 134.4(7) . . . no
H951 C95 H952 109.5(8) . . . no
C94 C95 H953 109.5(7) . . . no
Br10 C95 H953 97.9(6) . . . no
H951 C95 H953 109.5(8) . . . no
H952 C95 H953 109.5(7) . . . no
C94 C96 Br10 30.3(3) . . . yes
C94 C96 H961 109.5(7) . . . no
Br10 C96 H961 96.1(7) . . . no
C94 C96 H962 109.5(8) . . . no
Br10 C96 H962 89.9(7) . . . no
H961 C96 H962 109.5(8) . . . no
C94 C96 H963 109.5(7) . . . no
Br10 C96 H963 139.5(6) . . . no
H961 C96 H963 109.5(9) . . . no
H962 C96 H963 109.5(8) . . . no
C94 C96 H1053 102.5(7) . . . no
Br10 C96 H1053 132.8(6) . . . no
H961 C96 H1053 108.9(9) . . . no
H962 C96 H1053 116.7(9) . . . no
H963 C96 H1053 8.21(9) . . . no
C91 Br10 C94 44.5(5) . . . yes
C91 Br10 C95 75.2(4) . . . yes
C94 Br10 C95 40.7(6) . . . yes
C91 Br10 C96 79.0(4) . . . yes
C94 Br10 C96 53.8(6) . . . yes
C95 Br10 C96 78.2(5) . . . yes
C94 Br10 C102 44.5(5) . . . yes
C95 Br10 C102 75.2(4) . . . yes
C96 Br10 C102 79.0(4) . . . yes
C91 Br10 H941 86.8(12) . . . no
C94 Br10 H941 93(2) . . . no
C95 Br10 H941 66(2) . . . no
C96 Br10 H941 144(2) . . . no
C102 Br10 H941 86.8(12) . . . no
B3 N101 N91 119.4(4) . . . yes
B3 N101 C93 128.0(4) . . . yes
N91 N101 C93 111.5(4) . . . yes
B3 N101 N102 128.0(4) . . . yes
N91 N101 N102 111.5(4) . . . yes
B3 N101 C101 119.4(4) . . . yes
C93 N101 C101 111.5(4) . . . yes
N102 N101 C101 111.5(4) . . . yes
N92 N102 C92 105.9(4) . . . yes
C92 N102 N101 105.9(4) . . . yes
N92 N102 C103 105.9(4) . . . yes
N101 N102 C103 105.9(4) . . . yes
N92 N102 H931 127.1(5) . . . no
C92 N102 H931 127.1(5) . . . no
N101 N102 H931 127.1(5) . . . no
C103 N102 H931 127.1(5) . . . no
N92 C101 C91 105.6(4) . . . yes
C91 C101 N101 105.6(4) . . . yes
N92 C101 C102 105.6(4) . . . yes
N101 C101 C102 105.6(4) . . . yes
N92 C101 C104 140.0(17) . . . yes
C91 C101 C104 113.9(17) . . . yes
N101 C101 C104 140.0(17) . . . yes
C102 C101 C104 113.9(17) . . . yes
N91 C102 C92 109.6(4) . . . yes
N91 C102 C94 118.5(5) . . . yes
C92 C102 C94 131.8(6) . . . yes
N91 C102 Br10 145.1(5) . . . yes
C92 C102 Br10 105.3(5) . . . yes
C94 C102 Br10 26.9(3) . . . yes
C92 C102 C101 109.6(4) . . . yes
C94 C102 C101 118.5(5) . . . yes
Br10 C102 C101 145.1(5) . . . yes
N91 C102 C103 109.6(4) . . . yes
C94 C102 C103 131.8(6) . . . yes
Br10 C102 C103 105.3(5) . . . yes
C101 C102 C103 109.6(4) . . . yes
Br9 C103 C91 126.0(4) . . . yes
Br9 C103 C93 126.6(4) . . . yes
C91 C103 C93 107.5(5) . . . yes
Br9 C103 N102 126.6(4) . . . yes
C91 C103 N102 107.5(5) . . . yes
Br9 C103 C102 126.0(4) . . . yes
C93 C103 C102 107.5(5) . . . yes
N102 C103 C102 107.5(5) . . . yes
Br9 C103 H1031 0.31(15) . . . no
C91 C103 H1031 126.3(5) . . . no
C93 C103 H1031 126.3(5) . . . no
N102 C103 H1031 126.3(5) . . . no
C102 C103 H1031 126.3(5) . . . no
N91 C104 C105 119(3) . . . yes
C101 C104 C105 119(3) . . . yes
N91 C104 C106 122(4) . . . yes
C101 C104 C106 122(4) . . . yes
C105 C104 C106 101(4) . . . yes
N91 C104 H1041 89(3) . . . no
C101 C104 H1041 89(3) . . . no
C105 C104 H1041 115(4) . . . no
C106 C104 H1041 111(4) . . . no
C104 C105 H963 116(4) . . . no
C104 C105 H1051 110(4) . . . no
H963 C105 H1051 110(5) . . . no
C104 C105 H1052 110(4) . . . no
H963 C105 H1052 102(4) . . . no
H1051 C105 H1052 110(5) . . . no
C104 C105 H1053 110(4) . . . no
H963 C105 H1053 8.1(4) . . . no
H1051 C105 H1053 110(5) . . . no
H1052 C105 H1053 110(4) . . . no
C104 C106 H1061 110(7) . . . no
C104 C106 H1062 110(7) . . . no
H1061 C106 H1062 110(8) . . . no
C104 C106 H1063 110(7) . . . no
H1061 C106 H1063 110(8) . . . no
H1062 C106 H1063 110(8) . . . no
C94 H941 Br10 73.4(19) . . . no
C95 H952 H1063 162.9(5) . . . no
C96 H963 C105 157(3) . . . no
C96 H963 H1053 86.8(5) . . . no
C105 H963 H1053 81(3) . . . no
Br9 H1031 C92 179.3(3) . . . no
Br9 H1031 C103 179.3(3) . . . no
C96 H1053 C105 160(3) . . . no
C96 H1053 H963 85.0(5) . . . no
C105 H1053 H963 91(3) . . . no
C106 H1063 H952 135(5) . . . no

loop_
_geom_bond_atom_site_label_1
_geom_bond_atom_site_label_2
_geom_bond_distance
_geom_bond_site_symmetry_1
_geom_bond_site_symmetry_2
_geom_bond_publ_flag
Cr1 N11 2.037(4) . . yes
Cr1 N11 2.037(4) . 2_656 yes
Cr1 N21 2.008(4) . . yes
Cr1 N21 2.008(4) . 2_656 yes
Cr1 N31 2.062(3) . . yes
Cr1 N31 2.062(3) . 2_656 yes
Cr2 N41 2.065(4) . . yes
Cr2 N41 2.065(4) . 2_555 yes
Cr2 N51 2.022(4) . . yes
Cr2 N51 2.022(4) . 2_555 yes
Cr2 N61 2.051(4) . . yes
Cr2 N61 2.051(4) . 2_555 yes
Br1 C12 1.873(5) . . yes
Br2 C22 1.883(4) . . yes
Br3 C32 1.879(4) . . yes
Br4 C42 1.883(5) . . yes
Br5 C52 1.886(4) . . yes
Br6 C62 1.873(4) . . yes
Br7 C72 1.880(5) . . yes
Br8 C82 1.869(5) . . yes
N11 N12 1.369(5) . . yes
N11 C11 1.372(6) . . yes
N12 C13 1.342(6) . . yes
N12 B1 1.547(6) . . yes
N21 N22 1.365(5) . . yes
N21 C21 1.338(6) . . yes
N22 C23 1.373(6) . . yes
N22 B1 1.533(6) . . yes
N31 N32 1.383(5) . . yes
N31 C31 1.369(6) . . yes
N32 C33 1.340(6) . . yes
N32 B1 1.544(6) . . yes
N41 N42 1.380(5) . . yes
N41 C41 1.356(6) . . yes
N42 C43 1.349(6) . . yes
N42 B2 1.543(7) . . yes
N51 N52 1.366(6) . . yes
N51 C51 1.334(6) . . yes
N52 C53 1.368(6) . . yes
N52 B2 1.541(7) . . yes
N61 N62 1.379(6) . . yes
N61 C61 1.388(6) . . yes
N62 C63 1.354(6) . . yes
N62 B2 1.509(7) . . yes
N71 N72 1.350(6) . . yes
N71 C71 1.322(6) . . yes
N72 C73 1.350(6) . . yes
N72 B3 1.526(7) . . yes
N81 N82 1.358(6) . . yes
N81 C81 1.353(7) . . yes
N82 C83 1.345(7) . . yes
N82 B3 1.560(7) . . yes
C11 C12 1.403(7) . . yes
C11 C14 1.517(7) . . yes
C12 C13 1.363(7) . . yes
C13 H131 1.000(4) . . no
C14 C15 1.548(7) . . yes
C14 C16 1.517(7) . . yes
C14 H141 1.000(5) . . no
C15 H151 1.000(5) . . no
C15 H152 1.000(6) . . no
C15 H153 1.000(5) . . no
C16 H161 1.000(5) . . no
C16 H162 1.000(5) . . no
C16 H163 1.000(5) . . no
C21 C22 1.375(7) . . yes
C21 H211 1.000(4) . . no
C22 C23 1.384(7) . . yes
C23 C24 1.485(7) . . yes
C24 C25 1.522(8) . . yes
C24 C26 1.550(10) . . yes
C24 H241 1.000(5) . . no
C25 H251 1.000(5) . . no
C25 H252 1.000(7) . . no
C25 H253 1.000(6) . . no
C26 H261 1.000(9) . . no
C26 H262 1.000(10) . . no
C26 H263 1.000(10) . . no
C31 C32 1.385(7) . . yes
C31 C34 1.517(7) . . yes
C32 C33 1.393(7) . . yes
C33 H331 1.000(4) . . no
C34 C35 1.514(7) . . yes
C34 C36 1.551(7) . . yes
C34 H341 1.000(5) . . no
C35 H351 1.000(5) . . no
C35 H352 1.000(5) . . no
C35 H353 1.000(5) . . no
C36 H361 1.000(5) . . no
C36 H362 1.000(5) . . no
C36 H363 1.000(6) . . no
C41 C42 1.391(7) . . yes
C41 C44 1.508(7) . . yes
C42 C43 1.359(7) . . yes
C43 H431 1.000(5) . . no
C44 C45 1.538(7) . . yes
C44 C46 1.528(7) . . yes
C44 H441 1.000(5) . . no
C45 H451 1.000(6) . . no
C45 H452 1.000(6) . . no
C45 H453 1.000(6) . . no
C46 H461 1.000(5) . . no
C46 H462 1.000(6) . . no
C46 H463 1.000(6) . . no
C51 C52 1.360(7) . . yes
C51 H511 1.000(5) . . no
C52 C53 1.392(8) . . yes
C53 C54 1.493(8) . . yes
C54 C55 1.520(10) . . yes
C54 C56 1.510(10) . . yes
C54 H541 1.000(6) . . no
C55 H551 1.000(8) . . no
C55 H552 1.000(10) . . no
C55 H553 1.000(9) . . no
C56 H561 1.000(8) . . no
C56 H562 1.000(9) . . no
C56 H563 1.000(7) . . no
C61 C62 1.378(7) . . yes
C61 C64 1.515(7) . . yes
C62 C63 1.351(7) . . yes
C63 H631 1.000(5) . . no
C64 C65 1.530(7) . . yes
C64 C66 1.558(7) . . yes
C64 H641 1.000(4) . . no
C65 H651 1.000(6) . . no
C65 H652 1.000(5) . . no
C65 H653 1.000(6) . . no
C66 H661 1.000(6) . . no
C66 H662 1.000(6) . . no
C66 H663 1.000(5) . . no
C71 C72 1.417(7) . . yes
C71 C74 1.494(7) . . yes
C72 C73 1.373(7) . . yes
C73 H731 1.000(5) . . no
C74 C75 1.516(9) . . yes
C74 C76 1.517(9) . . yes
C74 H741 1.000(6) . . no
C75 H751 1.000(6) . . no
C75 H752 1.000(8) . . no
C75 H753 1.000(7) . . no
C76 H761 1.000(8) . . no
C76 H762 1.000(8) . . no
C76 H763 1.000(8) . . no
C81 C82 1.375(8) . . yes
C81 C84 1.508(7) . . yes
C82 C83 1.381(7) . . yes
C83 H831 1.000(5) . . no
C84 C85 1.508(9) . . yes
C84 C86 1.506(9) . . yes
C84 H841 1.000(6) . . no
C85 H851 1.000(6) . . no
C85 H852 1.000(8) . . no
C85 H853 1.000(7) . . no
C86 H861 1.000(6) . . no
C86 H862 1.000(9) . . no
C86 H863 1.000(7) . . no
C201 C202 1.351(11) . . yes
C201 C206 1.370(11) . . yes
C201 H2011 1.000(7) . . no
C202 C203 1.380(10) . . yes
C202 H2021 1.000(6) . . no
C203 C204 1.350(10) . . yes
C203 H2031 1.000(7) . . no
C204 C205 1.358(11) . . yes
C204 H2041 1.000(6) . . no
C205 C206 1.372(11) . . yes
C205 H2051 1.000(7) . . no
C206 H2061 1.000(8) . . no
C211 C212 1.388(13) . . yes
C211 C216 1.364(15) . . yes
C211 H2111 1.000(8) . . no
C212 C213 1.398(13) . . yes
C212 H2121 1.000(9) . . no
C213 C214 1.335(14) . . yes
C213 H2131 1.000(10) . . no
C214 C215 1.362(14) . . yes
C214 H2141 1.000(10) . . no
C215 C216 1.351(14) . . yes
C215 H2151 1.000(10) . . no
C216 H2161 1.000(10) . . no
C221 C222 1.432(16) . . yes
C221 C226 1.306(14) . . yes
C221 H2211 1.000(9) . . no
C222 C223 1.476(16) . . yes
C222 H2221 1.000(9) . . no
C223 C224 1.423(13) . . yes
C223 H2231 1.000(9) . . no
C224 C225 1.327(12) . . yes
C224 H2241 1.000(7) . . no
C225 C226 1.300(13) . . yes
C225 H2251 1.000(10) . . no
C226 H2261 1.000(11) . . no
B1 H11 1.000(5) . . no
B2 H21 1.000(6) . . no
B3 N92 1.543(7) . . yes
B3 N101 1.543(7) . . yes
B3 H31 1.000(6) . . no
Br9 C92 1.874(5) . . yes
Br9 C103 1.874(5) . . yes
Br9 H1031 0.8736(6) . . no
N91 N92 1.361(6) . . yes
N91 C91 1.334(7) . . yes
N91 N101 1.361(6) . . yes
N91 C102 1.334(7) . . yes
N91 C104 1.33(4) . . yes
N92 C93 1.346(6) . . yes
N92 N102 1.346(6) . . yes
N92 C101 1.361(6) . . yes
C91 C92 1.381(7) . . yes
C91 C94 1.488(9) . . yes
C91 Br10 2.013(7) . . yes
C91 C101 1.334(7) . . yes
C91 C103 1.381(7) . . yes
C92 C93 1.364(7) . . yes
C92 N102 1.364(7) . . yes
C92 C102 1.381(7) . . yes
C92 H1031 1.000(5) . . no
C93 N101 1.346(6) . . yes
C93 C103 1.364(7) . . yes
C93 H931 1.000(4) . . no
C94 C95 1.470(10) . . yes
C94 C96 1.530(10) . . yes
C94 Br10 0.960(8) . . yes
C94 C102 1.488(9) . . yes
C94 H941 1.000(8) . . no
C95 Br10 2.062(12) . . yes
C95 H951 1.000(8) . . no
C95 H952 1.000(9) . . no
C95 H953 1.000(9) . . no
C96 Br10 1.890(12) . . yes
C96 H961 1.000(7) . . no
C96 H962 1.000(10) . . no
C96 H963 1.000(11) . . no
C96 H1053 1.002(11) . . no
Br10 C102 2.013(7) . . yes
Br10 H941 0.232(6) . . no
N101 N102 1.346(6) . . yes
N101 C101 1.361(6) . . yes
N102 C103 1.364(7) . . yes
N102 H931 1.000(4) . . no
C101 C102 1.334(7) . . yes
C101 C104 1.33(4) . . yes
C102 C103 1.381(7) . . yes
C103 H1031 1.000(5) . . no
C104 C105 1.53(6) . . yes
C104 C106 1.59(9) . . yes
C104 H1041 1.00(4) . . no
C105 H963 1.01(5) . . no
C105 H1051 1.00(5) . . no
C105 H1052 1.00(5) . . no
C105 H1053 1.00(5) . . no
C106 H1061 1.00(8) . . no
C106 H1062 1.00(8) . . no
C106 H1063 1.00(9) . . no
H952 H1063 0.38 . . no
H963 H1053 0.143 . . no
